data_2004014
loop_
_publ_author_name
'Tosik, A.'
'Sieron, L.'
'Bukowska-Strzyzewska, M.'

_publ_section_title
<i>catena</i>-Poly[aqua(benzimidazole-<i>N</i>^3^)copper(II)-\m-malonato-<i>O</i>,<i>O</i>'':<i>O</i>']
_journal_issue 10
_journal_name_full 'Acta Crystallographica Section C'
_journal_page_first 1987
_journal_page_last 1989
_journal_paper_doi 10.1107/S0108270195004707
_journal_volume 51
_journal_year 1995
_chemical_formula_sum 'C10 H10 Cu N2 O5'
_chemical_formula_weight 301.74
_space_group_IT_number 19
_symmetry_cell_setting orthorhombic
_symmetry_space_group_name_Hall 'P 2ac 2ab'
_symmetry_space_group_name_H-M 'P 21 21 21'
_atom_type_scat_source 'SHELXL93 (Sheldrick, 1993)'
_cell_angle_alpha 90
_cell_angle_beta 90
_cell_angle_gamma 90
_cell_formula_units_Z 4
_cell_length_a 6.7240(10)
_cell_length_b 8.7210(10)
_cell_length_c 18.692(3)
_cell_measurement_reflns_used 25.0
_cell_measurement_temperature 293
_cell_measurement_theta_max 26.0
_cell_measurement_theta_min 15.0
_cell_volume 1096.1(3)
_computing_data_collection 'Enraf-Nonius CAD-4 software (Enraf-Nonius, 1989)'
_computing_structure_refinement 'SHELXL93 (Sheldrick, 1993)'
_computing_structure_solution 'SHELXS86 (Sheldrick, 1985)'
_diffrn_measurement_device 'Enraf-Nonius CAD-4'
_diffrn_measurement_method '\w/2\q scans'
_diffrn_radiation_type CuK\a
_diffrn_radiation_wavelength 1.54184
_diffrn_reflns_av_R_equivalents 'no equivalents'
_diffrn_reflns_limit_h_max 8
_diffrn_reflns_limit_h_min 0
_diffrn_reflns_limit_k_max 10
_diffrn_reflns_limit_k_min 0
_diffrn_reflns_limit_l_max 23
_diffrn_reflns_limit_l_min 0
_diffrn_reflns_number 1352
_diffrn_reflns_theta_max 74.89
_diffrn_standards_decay_% 1.6
_diffrn_standards_interval_time 60
_diffrn_standards_number 3
_exptl_absorpt_coefficient_mu 3.007
_exptl_absorpt_correction_type none
_exptl_crystal_colour blue
_exptl_crystal_density_diffrn 1.828
_exptl_crystal_density_meas 1.820
_exptl_crystal_density_method 'flotation in CH~3~I + C~6~H~6~'
_exptl_crystal_description needle
_exptl_crystal_size_max .20
_exptl_crystal_size_mid .175
_exptl_crystal_size_min .15
_refine_diff_density_max .453
_refine_diff_density_min -01.111
_refine_ls_abs_structure_Flack '\c = 0.03(6) (Flack, 1983)'
_refine_ls_extinction_method none
_refine_ls_goodness_of_fit_obs 1.070
_refine_ls_number_parameters 165
_refine_ls_number_reflns 1296
_refine_ls_R_factor_obs .0462
_refine_ls_shift/esd_max .02
_refine_ls_structure_factor_coef F
_refine_ls_weighting_scheme
;                    1/[\s^2^(F~o~^2^)+(0.1077P)^2^+0.49P] where P=
[max(F~o~^2^,0)+2F~c~^2^]/3
;
_refine_ls_wR_factor_obs .0470
_reflns_number_observed 1296
_reflns_number_total 1331
_reflns_observed_criterion F>4\s(F)
_cod_data_source_file jz1046.cif
_cod_data_source_block jz1046a
_cod_original_cell_volume 1096.2(3)
_cod_database_code 2004014

loop_
_symmetry_equiv_pos_as_xyz
x,y,z
1/2-x,-y,1/2+z
-x,1/2+y,1/2-z
1/2+x,1/2-y,-z

loop_
_atom_site_label
_atom_site_fract_x
_atom_site_fract_y
_atom_site_fract_z
_atom_site_U_iso_or_equiv
Cu .07510(10) .36800(10) .91410(10) .0240(10)
O(1) -0.3195(5) .3449(4) 1.0800(2) .0290(10)
O(2) -.0833(5) .5547(4) .9046(2) .0320(10)
O(3) -.0871(6) .3092(4) .9975(2) .0330(10)
O(4) -0.2227(7) .7644(4) .9445(2) .0400(10)
O(5) .3333(6) .4894(4) .9660(2) .0400(10)
N(1) .1750(6) .3930(5) .8153(2) .0260(10)
N(3) .1946(7) .3514(6) .6993(2) .0350(10)
C(2) .1558(7) .2925(6) .7631(3) .0300(10)
C(4) .2433(8) .5033(7) .7080(3) .0310(10)
C(5) .2947(7) .6189(8) .6599(3) .0430(10)
C(6) .3367(9) .7617(7) .6877(3) .0430(10)
C(7) .3275(9) .7885(7) .7629(3) .0420(10)
C(8) .2766(8) .6739(6) .8094(3) .0330(10)
C(9) .2313(7) .5292(6) .7818(2) .0260(10)
C(10) -0.1952(7) .3931(5) 1.0353(2) .0240(10)
C(11) -0.1768(8) .5674(5) 1.0299(2) .0280(10)
C(12) -0.1600(6) .6310(5) .9539(2) .0250(10)
H(2) .119 .190 .770 .053
H(3) .190 .303 .659 .053
H(5) .301 .600 .611 .053
H(6) .371 .841 .657 .053
H(7) .357 .886 .781 .053
H(8) .272 .692 .858 .053
H(11a) -0.060 .599 1.057 .030
H(11b) -0.292 .613 1.053 .030
H(51) .319 .562 1.002 .080
H(52) .445 .427 .979 .080

loop_
_geom_angle_atom_site_label_1
_geom_angle_atom_site_label_2
_geom_angle_atom_site_label_3
_geom_angle_site_symmetry_1
_geom_angle_site_symmetry_3
_geom_angle
_geom_angle_publ_flag
O(1) Cu O(2) 4_557 . 167.6(2) yes
O(1) Cu O(3) 4_557 . 84.9(2) yes
O(1) Cu O(5) 4_557 . 98.10(10) yes
O(2) Cu O(5) . . 93.9(2) yes
O(2) Cu O(3) . . 89.3(2) yes
O(3) Cu O(5) . . 102.3(2) yes
O(1) Cu N(1) 4_557 . 91.9(2) yes
O(2) Cu N(1) . . 90.4(2) yes
O(3) Cu N(1) . . 162.9(2) yes
O(5) Cu N(1) . . 95.1(2) yes
O(1) C(10) O(3) . . 124.6(4) yes
O(2) C(12) O(4) . . 122.2(4) yes
O(1) C(10) C(11) . . 115.9(4) yes
O(3) C(10) C(11) . . 119.9(4) yes
O(2) C(12) C(11) . . 121.5(4) yes
O(4) C(12) C(11) . . 116.3(4) yes
C(10) C(11) C(12) . . 115.3(4) yes
N(1) Cu O(1) . . 91.90(15) no
C(10) O(1) Cu . . 125.9(3) no
C(10) O(3) Cu . . 128.1(3) no
C(12) O(2) Cu . . 127.0(3) no
C(2) N(1) Cu . . 125.8(3) no
C(9) N(1) Cu . . 127.3(3) no
C(2) N(3) C(4) . . 108.4(4) no
C(2) N(1) C(9) . . 105.1(4) no
N(1) C(9) C(4) . . 108.7(4) no
C(10) O(1) Cu . 4_457 125.9(3) no
C(10) O(3) Cu . . 128.1(3) no
C(12) O(2) Cu . . 127.0(3) no
C(2) N(1) Cu . . 125.8(3) no
C(9) N(1) Cu . . 127.3(3) no
C(2) N(3) C(4) . . 108.4(4) no
C(2) N(1) C(9) . . 105.1(4) no
N(1) C(9) C(4) . . 108.7(4) no
N(1) C(9) C(8) . . 131.4(4) no
N(1) C(2) N(3) . . 112.9(4) no
N(3) C(4) C(5) . . 132.9(5) no
N(3) C(4) C(9) . . 104.9(4) no
C(4) C(9) C(8) . . 119.9(4) no
C(4) C(5) C(6) . . 117.5(4) no
C(6) C(7) C(8) . . 121.1(5) no
C(5) C(4) C(9) . . 122.1(5) no
C(5) C(6) C(7) . . 120.7(5) no
C(7) C(8) C(9) . . 118.7(5) no

loop_
_geom_bond_atom_site_label_1
_geom_bond_atom_site_label_2
_geom_bond_site_symmetry_2
_geom_bond_distance
_geom_bond_publ_flag
Cu O(1) 4_557 1.990(3) yes
Cu O(2) . 1.954(3) yes
Cu O(3) . 1.970(3) yes
Cu O(5) . 2.253(4) yes
Cu N(1) . 1.978(4) yes
O(1) C(10) . 1.255(6) yes
O(2) C(12) . 1.249(5) yes
O(3) C(10) . 1.250(6) yes
O(4) C(12) . 1.250(5) yes
C(10) C(11) . 1.528(6) yes
C(11) C(12) . 1.530(6) yes
Cu N(1) . 1.978(3) no
N(1) C(2) . 1.318(6) no
N(1) C(9) . 1.395(6) no
N(3) C(2) . 1.324(6) no
N(3) C(4) . 1.374(7) no
C(4) C(5) . 1.394(7) no
C(4) C(9) . 1.399(6) no
C(5) C(6) . 1.377(8) no
C(6) C(7) . 1.428(7) no
C(7) C(8) . 1.368(7) no
C(8) C(9) . 1.398(6) no
